data_4033802
loop_
_publ_author_name
'Hipwell, Vince M.'
'Garcia-Garibay, Miguel A'

_publ_section_title
;
 Mechanistic Studies of Adamantylacetophenones with Competing Reaction
 Pathways in Solution and in the Crystalline Solid State.
;
_journal_issue 17
_journal_name_full 'The Journal of organic chemistry'
_journal_page_first 11103
_journal_page_last 11113
_journal_paper_doi 10.1021/acs.joc.9b01720
_journal_volume 84
_journal_year 2019
_chemical_formula_moiety 'C24 H34 O'
_chemical_formula_sum 'C24 H34 O'
_chemical_formula_weight 338.51
_space_group_crystal_system orthorhombic
_space_group_IT_number 61
_space_group_name_Hall '-P 2ac 2ab'
_space_group_name_H-M_alt 'P b c a'
_atom_sites_solution_hydrogens geom
_audit_creation_method SHELXL-2014/6
_cell_angle_alpha 90
_cell_angle_beta 90
_cell_angle_gamma 90
_cell_formula_units_Z 8
_cell_length_a 7.6784(10)
_cell_length_b 20.557(3)
_cell_length_c 24.693(4)
_cell_measurement_reflns_used 2749
_cell_measurement_temperature 100(2)
_cell_measurement_theta_max 29.83
_cell_measurement_theta_min 2.58
_cell_volume 3897.7(10)
_computing_cell_refinement 'Bruker SAINT'
_computing_data_collection 'Bruker APEX2'
_computing_data_reduction 'Bruker SAINT'
_computing_molecular_graphics 'Bruker SHELXTL'
_computing_publication_material 'Bruker SHELXTL'
_computing_structure_refinement 'SHELXL-2014/6 (Sheldrick, 2014)'
_computing_structure_solution 'SHELXS-97 (Sheldrick 2008)'
_diffrn_ambient_temperature 100(2)
_diffrn_detector_area_resol_mean 8.3333
_diffrn_measured_fraction_theta_full 0.999
_diffrn_measured_fraction_theta_max 0.969
_diffrn_measurement_device_type 'Bruker APEX-II CCD'
_diffrn_measurement_method '\f and \w scans'
_diffrn_radiation_type MoK\a
_diffrn_radiation_wavelength 0.71073
_diffrn_reflns_av_R_equivalents 0.0499
_diffrn_reflns_av_unetI/netI 0.0454
_diffrn_reflns_Laue_measured_fraction_full 0.999
_diffrn_reflns_Laue_measured_fraction_max 0.969
_diffrn_reflns_limit_h_max 10
_diffrn_reflns_limit_h_min -10
_diffrn_reflns_limit_k_max 28
_diffrn_reflns_limit_k_min -28
_diffrn_reflns_limit_l_max 33
_diffrn_reflns_limit_l_min -34
_diffrn_reflns_number 42115
_diffrn_reflns_point_group_measured_fraction_full 0.999
_diffrn_reflns_point_group_measured_fraction_max 0.969
_diffrn_reflns_theta_full 25.242
_diffrn_reflns_theta_max 30.542
_diffrn_reflns_theta_min 1.981
_diffrn_source 'Sealed Mo X-Ray Tube'
_exptl_absorpt_coefficient_mu 0.068
_exptl_absorpt_correction_T_max 0.74
_exptl_absorpt_correction_T_min 0.69
_exptl_absorpt_correction_type multi-scan
_exptl_absorpt_process_details 'SADABS V2014/2 (Bruker AXS Inc.)'
_exptl_crystal_colour colorless
_exptl_crystal_density_diffrn 1.154
_exptl_crystal_description platelet
_exptl_crystal_F_000 1488
_exptl_crystal_size_max 0.2
_exptl_crystal_size_mid 0.2
_exptl_crystal_size_min 0.05
_refine_diff_density_max 0.495
_refine_diff_density_min -0.282
_refine_diff_density_rms 0.058
_refine_ls_extinction_method none
_refine_ls_goodness_of_fit_ref 1.035
_refine_ls_hydrogen_treatment constr
_refine_ls_matrix_type full
_refine_ls_number_parameters 230
_refine_ls_number_reflns 5780
_refine_ls_number_restraints 0
_refine_ls_restrained_S_all 1.035
_refine_ls_R_factor_all 0.0739
_refine_ls_R_factor_gt 0.0548
_refine_ls_shift/su_max 0.001
_refine_ls_shift/su_mean 0.000
_refine_ls_structure_factor_coef Fsqd
_refine_ls_weighting_details 'w=1/[\s^2^(Fo^2^)+(0.0658P)^2^+2.2173P] where P=(Fo^2^+2Fc^2^)/3'
_refine_ls_weighting_scheme calc
_refine_ls_wR_factor_gt 0.1354
_refine_ls_wR_factor_ref 0.1448
_reflns_Friedel_coverage 0.000
_reflns_number_gt 4539
_reflns_number_total 5780
_reflns_threshold_expression 'I > 2\s(I)'
_cod_data_source_file jo9b01720_si_003.cif
_cod_data_source_block mo_gg1627s
_cod_original_cell_volume 3897.7(9)
_cod_database_code 4033802
_shelx_space_group_comment
; 
The symmetry employed for this shelxl refinement is uniquely defined 
by the following loop, which should always be used as a source of 
symmetry information in preference to the above space-group names. 
They are only intended as comments. 
;
_shelxl_version_number 2014/6

loop_
_space_group_symop_operation_xyz
'x, y, z'
'-x+1/2, -y, z+1/2'
'-x, y+1/2, -z+1/2'
'x+1/2, -y+1/2, -z'
'-x, -y, -z'
'x-1/2, y, -z-1/2'
'x, -y-1/2, z-1/2'
'-x-1/2, y-1/2, z'

loop_
_atom_site_label
_atom_site_type_symbol
_atom_site_fract_x
_atom_site_fract_y
_atom_site_fract_z
_atom_site_U_iso_or_equiv
_atom_site_adp_type
_atom_site_occupancy
_atom_site_site_symmetry_order
_atom_site_calc_flag
_atom_site_refinement_flags_posn
_atom_site_refinement_flags_adp
O1 O 0.97759(13) 0.41424(5) 0.31950(4) 0.0221(2) Uani 1 1 d . .
C1 C 0.63137(17) 0.51839(6) 0.28643(5) 0.0154(3) Uani 1 1 d . .
H1 H 0.5726 0.4860 0.2659 0.018 Uiso 1 1 calc R U
C2 C 0.57788(17) 0.58259(6) 0.28244(5) 0.0152(2) Uani 1 1 d . .
H2 H 0.4855 0.5940 0.2587 0.018 Uiso 1 1 calc R U
C3 C 0.65959(16) 0.63043(6) 0.31326(5) 0.0124(2) Uani 1 1 d . .
C4 C 0.79626(16) 0.61172(6) 0.34705(5) 0.0131(2) Uani 1 1 d . .
H4 H 0.8519 0.6442 0.3683 0.016 Uiso 1 1 calc R U
C5 C 0.85553(16) 0.54774(6) 0.35129(5) 0.0125(2) Uani 1 1 d . .
C6 C 0.77005(17) 0.50006(6) 0.32001(5) 0.0133(2) Uani 1 1 d . .
C7 C 0.82366(18) 0.42991(6) 0.32071(5) 0.0156(3) Uani 1 1 d . .
C8 C 0.68232(18) 0.37815(6) 0.32262(5) 0.0161(3) Uani 1 1 d . .
H8A H 0.7342 0.3361 0.3117 0.019 Uiso 1 1 calc R U
H8B H 0.5921 0.3893 0.2955 0.019 Uiso 1 1 calc R U
C9 C 0.59258(17) 0.36910(6) 0.37831(5) 0.0131(2) Uani 1 1 d . .
C10 C 0.47548(17) 0.42692(6) 0.39358(5) 0.0147(2) Uani 1 1 d . .
H10A H 0.3881 0.4341 0.3647 0.018 Uiso 1 1 calc R U
H10B H 0.5471 0.4668 0.3968 0.018 Uiso 1 1 calc R U
C11 C 0.38227(17) 0.41374(6) 0.44759(5) 0.0161(3) Uani 1 1 d . .
H11 H 0.3071 0.4518 0.4570 0.019 Uiso 1 1 calc R U
C12 C 0.26872(17) 0.35267(6) 0.44250(6) 0.0177(3) Uani 1 1 d . .
H12A H 0.2074 0.3445 0.4771 0.021 Uiso 1 1 calc R U
H12B H 0.1803 0.3591 0.4138 0.021 Uiso 1 1 calc R U
C13 C 0.38474(18) 0.29441(6) 0.42838(5) 0.0165(3) Uani 1 1 d . .
H13 H 0.3114 0.2544 0.4249 0.020 Uiso 1 1 calc R U
C14 C 0.52128(19) 0.28417(7) 0.47273(6) 0.0188(3) Uani 1 1 d . .
H14A H 0.5954 0.2463 0.4636 0.023 Uiso 1 1 calc R U
H14B H 0.4628 0.2752 0.5077 0.023 Uiso 1 1 calc R U
C15 C 0.63432(18) 0.34548(7) 0.47785(5) 0.0186(3) Uani 1 1 d . .
H15 H 0.7229 0.3390 0.5070 0.022 Uiso 1 1 calc R U
C16 C 0.72701(17) 0.35860(6) 0.42386(5) 0.0171(3) Uani 1 1 d . .
H16A H 0.8028 0.3212 0.4147 0.021 Uiso 1 1 calc R U
H16B H 0.8014 0.3977 0.4273 0.021 Uiso 1 1 calc R U
C17 C 0.47703(17) 0.30805(6) 0.37427(5) 0.0149(2) Uani 1 1 d . .
H17A H 0.3889 0.3144 0.3455 0.018 Uiso 1 1 calc R U
H17B H 0.5497 0.2701 0.3643 0.018 Uiso 1 1 calc R U
C18 C 0.51792(18) 0.40369(7) 0.49226(5) 0.0184(3) Uani 1 1 d . .
H18A H 0.4586 0.3956 0.5272 0.022 Uiso 1 1 calc R U
H18B H 0.5900 0.4433 0.4961 0.022 Uiso 1 1 calc R U
C19 C 0.60458(17) 0.70125(6) 0.31247(5) 0.0145(2) Uani 1 1 d . .
H19 H 0.7107 0.7277 0.3206 0.017 Uiso 1 1 calc R U
C20 C 0.5354(2) 0.72396(7) 0.25769(6) 0.0262(3) Uani 1 1 d . .
H20A H 0.6218 0.7145 0.2295 0.039 Uiso 1 1 calc R U
H20B H 0.5134 0.7709 0.2589 0.039 Uiso 1 1 calc R U
H20C H 0.4267 0.7010 0.2494 0.039 Uiso 1 1 calc R U
C21 C 0.4729(2) 0.71525(7) 0.35704(6) 0.0245(3) Uani 1 1 d . .
H21A H 0.3658 0.6907 0.3501 0.037 Uiso 1 1 calc R U
H21B H 0.4466 0.7619 0.3577 0.037 Uiso 1 1 calc R U
H21C H 0.5215 0.7022 0.3921 0.037 Uiso 1 1 calc R U
C22 C 1.00679(16) 0.53368(6) 0.38941(5) 0.0136(2) Uani 1 1 d . .
H22 H 1.0182 0.4854 0.3931 0.016 Uiso 1 1 calc R U
C23 C 0.9759(2) 0.56238(9) 0.44584(6) 0.0284(3) Uani 1 1 d . .
H23A H 1.0690 0.5482 0.4703 0.043 Uiso 1 1 calc R U
H23B H 0.8634 0.5473 0.4597 0.043 Uiso 1 1 calc R U
H23C H 0.9755 0.6100 0.4436 0.043 Uiso 1 1 calc R U
C24 C 1.17648(18) 0.55998(8) 0.36564(6) 0.0247(3) Uani 1 1 d . .
H24A H 1.1638 0.6066 0.3582 0.037 Uiso 1 1 calc R U
H24B H 1.2030 0.5369 0.3319 0.037 Uiso 1 1 calc R U
H24C H 1.2714 0.5533 0.3916 0.037 Uiso 1 1 calc R U

loop_
_atom_site_aniso_label
_atom_site_aniso_U_11
_atom_site_aniso_U_22
_atom_site_aniso_U_33
_atom_site_aniso_U_23
_atom_site_aniso_U_13
_atom_site_aniso_U_12
O1 0.0205(5) 0.0150(5) 0.0309(6) 0.0011(4) 0.0082(4) 0.0029(4)
C1 0.0184(6) 0.0127(5) 0.0150(6) -0.0013(4) -0.0009(5) -0.0025(5)
C2 0.0162(6) 0.0144(6) 0.0151(6) 0.0015(4) -0.0031(5) -0.0004(5)
C3 0.0128(5) 0.0114(5) 0.0129(5) 0.0013(4) 0.0014(4) -0.0002(4)
C4 0.0133(5) 0.0117(5) 0.0142(5) -0.0004(4) -0.0007(4) -0.0011(4)
C5 0.0118(5) 0.0112(5) 0.0145(5) 0.0031(4) 0.0002(4) -0.0007(4)
C6 0.0148(6) 0.0103(5) 0.0147(6) 0.0013(4) 0.0027(4) -0.0006(4)
C7 0.0194(6) 0.0121(6) 0.0154(6) 0.0004(4) 0.0044(5) -0.0001(5)
C8 0.0211(6) 0.0099(5) 0.0172(6) -0.0013(4) 0.0046(5) -0.0010(5)
C9 0.0148(6) 0.0095(5) 0.0149(5) -0.0004(4) 0.0017(4) -0.0009(4)
C10 0.0184(6) 0.0103(5) 0.0153(6) 0.0001(4) 0.0015(5) 0.0013(4)
C11 0.0184(6) 0.0133(6) 0.0167(6) -0.0015(4) 0.0040(5) 0.0002(5)
C12 0.0157(6) 0.0165(6) 0.0209(6) -0.0007(5) 0.0028(5) -0.0018(5)
C13 0.0195(6) 0.0125(5) 0.0175(6) 0.0003(5) 0.0014(5) -0.0047(5)
C14 0.0245(7) 0.0136(6) 0.0183(6) 0.0046(5) -0.0010(5) -0.0010(5)
C15 0.0197(6) 0.0190(6) 0.0170(6) 0.0028(5) -0.0047(5) -0.0018(5)
C16 0.0137(6) 0.0154(6) 0.0223(6) 0.0000(5) -0.0001(5) -0.0003(5)
C17 0.0200(6) 0.0100(5) 0.0147(6) -0.0016(4) 0.0011(5) -0.0030(4)
C18 0.0244(7) 0.0165(6) 0.0143(6) -0.0028(5) 0.0006(5) -0.0040(5)
C19 0.0145(6) 0.0108(5) 0.0181(6) 0.0011(4) -0.0018(5) 0.0002(4)
C20 0.0353(8) 0.0193(7) 0.0240(7) 0.0033(5) -0.0085(6) 0.0088(6)
C21 0.0300(8) 0.0160(6) 0.0275(7) -0.0025(5) 0.0107(6) 0.0026(5)
C22 0.0131(6) 0.0120(5) 0.0157(6) 0.0021(4) -0.0018(4) 0.0020(4)
C23 0.0279(8) 0.0406(9) 0.0166(7) -0.0013(6) -0.0047(6) 0.0131(7)
C24 0.0137(6) 0.0296(8) 0.0307(8) 0.0110(6) -0.0007(5) 0.0007(5)

loop_
_atom_type_symbol
_atom_type_description
_atom_type_scat_dispersion_real
_atom_type_scat_dispersion_imag
_atom_type_scat_source
C C 0.0033 0.0016 'International Tables Vol C Tables 4.2.6.8 and 6.1.1.4'
H H 0.0000 0.0000 'International Tables Vol C Tables 4.2.6.8 and 6.1.1.4'
O O 0.0106 0.0060 'International Tables Vol C Tables 4.2.6.8 and 6.1.1.4'

loop_
_geom_angle_atom_site_label_1
_geom_angle_atom_site_label_2
_geom_angle_atom_site_label_3
_geom_angle
C2 C1 C6 121.57(12)
C2 C1 H1 119.2
C6 C1 H1 119.2
C1 C2 C3 120.00(12)
C1 C2 H2 120.0
C3 C2 H2 120.0
C2 C3 C4 118.11(11)
C2 C3 C19 123.06(11)
C4 C3 C19 118.83(11)
C3 C4 C5 123.38(11)
C3 C4 H4 118.3
C5 C4 H4 118.3
C4 C5 C6 117.53(11)
C4 C5 C22 118.29(11)
C6 C5 C22 124.18(11)
C1 C6 C5 119.40(11)
C1 C6 C7 118.29(11)
C5 C6 C7 122.30(11)
O1 C7 C6 121.14(12)
O1 C7 C8 120.35(12)
C6 C7 C8 118.51(11)
C7 C8 C9 115.41(10)
C7 C8 H8A 108.4
C9 C8 H8A 108.4
C7 C8 H8B 108.4
C9 C8 H8B 108.4
H8A C8 H8B 107.5
C10 C9 C17 108.00(10)
C10 C9 C16 108.72(10)
C17 C9 C16 108.59(10)
C10 C9 C8 112.64(10)
C17 C9 C8 107.25(10)
C16 C9 C8 111.50(11)
C9 C10 C11 110.41(10)
C9 C10 H10A 109.6
C11 C10 H10A 109.6
C9 C10 H10B 109.6
C11 C10 H10B 109.6
H10A C10 H10B 108.1
C18 C11 C12 109.59(11)
C18 C11 C10 109.39(11)
C12 C11 C10 109.75(10)
C18 C11 H11 109.4
C12 C11 H11 109.4
C10 C11 H11 109.4
C13 C12 C11 109.14(11)
C13 C12 H12A 109.9
C11 C12 H12A 109.9
C13 C12 H12B 109.9
C11 C12 H12B 109.9
H12A C12 H12B 108.3
C14 C13 C12 110.04(11)
C14 C13 C17 109.33(11)
C12 C13 C17 108.84(11)
C14 C13 H13 109.5
C12 C13 H13 109.5
C17 C13 H13 109.5
C13 C14 C15 109.46(11)
C13 C14 H14A 109.8
C15 C14 H14A 109.8
C13 C14 H14B 109.8
C15 C14 H14B 109.8
H14A C14 H14B 108.2
C16 C15 C18 109.52(11)
C16 C15 C14 109.56(11)
C18 C15 C14 109.26(11)
C16 C15 H15 109.5
C18 C15 H15 109.5
C14 C15 H15 109.5
C15 C16 C9 110.35(11)
C15 C16 H16A 109.6
C9 C16 H16A 109.6
C15 C16 H16B 109.6
C9 C16 H16B 109.6
H16A C16 H16B 108.1
C13 C17 C9 110.96(10)
C13 C17 H17A 109.4
C9 C17 H17A 109.4
C13 C17 H17B 109.4
C9 C17 H17B 109.4
H17A C17 H17B 108.0
C11 C18 C15 109.53(11)
C11 C18 H18A 109.8
C15 C18 H18A 109.8
C11 C18 H18B 109.8
C15 C18 H18B 109.8
H18A C18 H18B 108.2
C3 C19 C21 110.95(11)
C3 C19 C20 113.70(11)
C21 C19 C20 110.61(12)
C3 C19 H19 107.1
C21 C19 H19 107.1
C20 C19 H19 107.1
C19 C20 H20A 109.5
C19 C20 H20B 109.5
H20A C20 H20B 109.5
C19 C20 H20C 109.5
H20A C20 H20C 109.5
H20B C20 H20C 109.5
C19 C21 H21A 109.5
C19 C21 H21B 109.5
H21A C21 H21B 109.5
C19 C21 H21C 109.5
H21A C21 H21C 109.5
H21B C21 H21C 109.5
C5 C22 C24 110.23(11)
C5 C22 C23 111.79(11)
C24 C22 C23 110.20(12)
C5 C22 H22 108.2
C24 C22 H22 108.2
C23 C22 H22 108.2
C22 C23 H23A 109.5
C22 C23 H23B 109.5
H23A C23 H23B 109.5
C22 C23 H23C 109.5
H23A C23 H23C 109.5
H23B C23 H23C 109.5
C22 C24 H24A 109.5
C22 C24 H24B 109.5
H24A C24 H24B 109.5
C22 C24 H24C 109.5
H24A C24 H24C 109.5
H24B C24 H24C 109.5

loop_
_geom_bond_atom_site_label_1
_geom_bond_atom_site_label_2
_geom_bond_distance
O1 C7 1.2254(17)
C1 C2 1.3858(18)
C1 C6 1.4012(18)
C1 H1 0.9500
C2 C3 1.3928(17)
C2 H2 0.9500
C3 C4 1.3947(17)
C3 C19 1.5160(17)
C4 C5 1.3957(16)
C4 H4 0.9500
C5 C6 1.4099(17)
C5 C22 1.5227(17)
C6 C7 1.4998(17)
C7 C8 1.5204(18)
C8 C9 1.5492(17)
C8 H8A 0.9900
C8 H8B 0.9900
C9 C10 1.5373(17)
C9 C17 1.5402(17)
C9 C16 1.5418(18)
C10 C11 1.5377(18)
C10 H10A 0.9900
C10 H10B 0.9900
C11 C18 1.5311(19)
C11 C12 1.5336(18)
C11 H11 1.0000
C12 C13 1.5329(19)
C12 H12A 0.9900
C12 H12B 0.9900
C13 C14 1.5307(19)
C13 C17 1.5383(18)
C13 H13 1.0000
C14 C15 1.5355(19)
C14 H14A 0.9900
C14 H14B 0.9900
C15 C16 1.5352(19)
C15 C18 1.535(2)
C15 H15 1.0000
C16 H16A 0.9900
C16 H16B 0.9900
C17 H17A 0.9900
C17 H17B 0.9900
C18 H18A 0.9900
C18 H18B 0.9900
C19 C21 1.5219(19)
C19 C20 1.5264(19)
C19 H19 1.0000
C20 H20A 0.9800
C20 H20B 0.9800
C20 H20C 0.9800
C21 H21A 0.9800
C21 H21B 0.9800
C21 H21C 0.9800
C22 C24 1.5279(19)
C22 C23 1.532(2)
C22 H22 1.0000
C23 H23A 0.9800
C23 H23B 0.9800
C23 H23C 0.9800
C24 H24A 0.9800
C24 H24B 0.9800
C24 H24C 0.9800
